data_4308409
loop_
_publ_author_name
'Withers, Jeffrey R.'
'Ruschmann, Chad'
'Bojang, Pasano'
'Parkin, Sean'
'Holmes, Stephen M.'

_publ_section_title
;
 Synthesis and Structural Characterization of Bi- and Trimetallic
 Octacyanometalate(IV) Complexes:
 [\D,\L-MII(en)3][cis-MII(en)2(OH2)][MIV(CN)8]&#x00B7;2H2O and
 [cis-MII(en)2(OH2)]2[(\m-NC)2MIV(CN)6]&#x00B7;4H2O
 (MII= Mn, Co, Ni; MIV= Mo, W)
;
_journal_coden_ASTM INOCAJ
_journal_issue 2
_journal_name_full 'Inorganic Chemistry'
_journal_page_first 352
_journal_page_last 358
_journal_paper_doi 10.1021/ic048936m
_journal_volume 44
_journal_year 2005
_chemical_formula_sum 'C16 H44 Mo N16 Ni2 O6'
_chemical_formula_weight 770.03
_space_group_IT_number 15
_symmetry_cell_setting monoclinic
_symmetry_space_group_name_Hall '-C 2yc'
_symmetry_space_group_name_H-M 'C 1 2/c 1'
_atom_sites_solution_hydrogens geom
_atom_sites_solution_primary direct
_atom_sites_solution_secondary difmap
_audit_creation_method SHELXL-97
_cell_angle_alpha 90.00
_cell_angle_beta 108.6950(10)
_cell_angle_gamma 90.00
_cell_formula_units_Z 4
_cell_length_a 17.0725(4)
_cell_length_b 11.0054(3)
_cell_length_c 17.5905(5)
_cell_measurement_reflns_used 2891
_cell_measurement_temperature 90.0(2)
_cell_measurement_theta_max 25.35
_cell_measurement_theta_min 1.00
_cell_volume 3130.69(14)
_computing_cell_refinement 'SCALEPACK (Otwinowski & Minor, 1997)'
_computing_data_collection 'COLLECT (Nonius, 1998)'
_computing_data_reduction 'DENZO-SMN (Otwinowski & Minor, 1997)'
_computing_molecular_graphics 'XP in Siemens SHELXTL (Sheldrick, 1994)'
_computing_publication_material
;
SHELX97-2 (Sheldrick, 1997) and local procedures
;
_computing_structure_refinement 'SHELXL-97 (Sheldrick, 1997)'
_computing_structure_solution 'SHELXS-97 (Sheldrick, 1990)'
_diffrn_ambient_temperature 90.0(2)
_diffrn_detector_area_resol_mean 18
_diffrn_measured_fraction_theta_full 1.000
_diffrn_measured_fraction_theta_max 1.000
_diffrn_measurement_device_type 'Nonius KappaCCD diffractometer'
_diffrn_measurement_method '\w scans at fixed \c = 55\%'
_diffrn_radiation_monochromator graphite
_diffrn_radiation_source 'fine-focus sealed tube'
_diffrn_radiation_type MoK\a
_diffrn_radiation_wavelength 0.71073
_diffrn_reflns_av_R_equivalents 0.0245
_diffrn_reflns_av_sigmaI/netI 0.0440
_diffrn_reflns_limit_h_max 20
_diffrn_reflns_limit_h_min -20
_diffrn_reflns_limit_k_max 13
_diffrn_reflns_limit_k_min -9
_diffrn_reflns_limit_l_max 20
_diffrn_reflns_limit_l_min -20
_diffrn_reflns_number 4668
_diffrn_reflns_theta_full 25.00
_diffrn_reflns_theta_max 25.00
_diffrn_reflns_theta_min 2.24
_diffrn_standards_decay_% <1
_exptl_absorpt_coefficient_mu 1.643
_exptl_absorpt_correction_T_max 0.7138
_exptl_absorpt_correction_T_min 0.6841
_exptl_absorpt_correction_type multi-scan
_exptl_absorpt_process_details 'Scalepack (Otwinowski & Minor, 1997)'
_exptl_crystal_colour brown
_exptl_crystal_density_diffrn 1.634
_exptl_crystal_density_method 'not measured'
_exptl_crystal_description 'semi-regular block'
_exptl_crystal_F_000 1592
_exptl_crystal_size_max 0.25
_exptl_crystal_size_mid 0.23
_exptl_crystal_size_min 0.22
_refine_diff_density_max 0.538
_refine_diff_density_min -0.456
_refine_diff_density_rms 0.078
_refine_ls_extinction_method none
_refine_ls_goodness_of_fit_ref 1.070
_refine_ls_hydrogen_treatment mixed
_refine_ls_matrix_type full
_refine_ls_number_parameters 204
_refine_ls_number_reflns 2753
_refine_ls_number_restraints 0
_refine_ls_restrained_S_all 1.070
_refine_ls_R_factor_all 0.0386
_refine_ls_R_factor_gt 0.0262
_refine_ls_shift/su_max 0.001
_refine_ls_shift/su_mean 0.000
_refine_ls_structure_factor_coef Fsqd
_refine_ls_weighting_details 'calc w=1/[\s^2^(Fo^2^)+(0.0238P)^2^+0.2582P] where P=(Fo^2^+2Fc^2^)/3'
_refine_ls_weighting_scheme calc
_refine_ls_wR_factor_gt 0.0567
_refine_ls_wR_factor_ref 0.0603
_reflns_number_gt 2277
_reflns_number_total 2753
_reflns_threshold_expression >2sigma(I)
_cod_data_source_file ic048936msi20041109_053940_5.cif
_cod_data_source_block k02227x
_cod_original_sg_symbol_H-M 'C 2/c'
_cod_database_code 4308409

loop_
_symmetry_equiv_pos_as_xyz
'x, y, z'
'-x, y, -z+1/2'
'x+1/2, y+1/2, z'
'-x+1/2, y+1/2, -z+1/2'
'-x, -y, -z'
'x, -y, z-1/2'
'-x+1/2, -y+1/2, -z'
'x+1/2, -y+1/2, z-1/2'

loop_
_atom_site_label
_atom_site_type_symbol
_atom_site_fract_x
_atom_site_fract_y
_atom_site_fract_z
_atom_site_U_iso_or_equiv
_atom_site_adp_type
_atom_site_occupancy
_atom_site_symmetry_multiplicity
_atom_site_calc_flag
_atom_site_refinement_flags
_atom_site_disorder_assembly
_atom_site_disorder_group
Mo Mo 0.5000 0.19370(3) 0.2500 0.00874(10) Uani 1 2 d S . .
Ni Ni 0.593953(19) -0.16811(3) 0.093347(19) 0.01170(11) Uani 1 1 d . . .
N1 N 0.58840(13) 0.42700(19) 0.36495(13) 0.0172(5) Uani 1 1 d . . .
C1 C 0.55848(15) 0.3457(2) 0.32517(16) 0.0114(6) Uani 1 1 d . . .
C2 C 0.41657(16) 0.2565(2) 0.31187(15) 0.0121(6) Uani 1 1 d . . .
N2 N 0.37123(14) 0.28561(18) 0.34472(13) 0.0161(5) Uani 1 1 d . . .
C3 C 0.38023(17) 0.1298(2) 0.17520(15) 0.0118(6) Uani 1 1 d . . .
N3 N 0.31633(14) 0.09409(19) 0.13685(13) 0.0179(5) Uani 1 1 d . . .
N4 N 0.54114(12) -0.03387(19) 0.14553(13) 0.0133(5) Uani 1 1 d . . .
C4 C 0.52390(15) 0.0434(2) 0.18121(15) 0.0105(6) Uani 1 1 d . . .
N5 N 0.63511(13) -0.32329(17) 0.04718(13) 0.0152(5) Uani 1 1 d . . .
H5A H 0.6144 -0.3239 -0.0080 0.018 Uiso 1 1 calc R . .
H5B H 0.6919 -0.3243 0.0623 0.018 Uiso 1 1 calc R . .
C5 C 0.60439(17) -0.4303(2) 0.08089(16) 0.0183(7) Uani 1 1 d . . .
H5C H 0.6337 -0.5047 0.0733 0.022 Uiso 1 1 calc R . .
H5D H 0.5445 -0.4417 0.0530 0.022 Uiso 1 1 calc R . .
N6 N 0.57966(13) -0.29189(17) 0.17814(13) 0.0151(5) Uani 1 1 d . . .
H6A H 0.6035 -0.2614 0.2291 0.018 Uiso 1 1 calc R . .
H6B H 0.5244 -0.3046 0.1703 0.018 Uiso 1 1 calc R . .
C6 C 0.61994(17) -0.4081(2) 0.16933(16) 0.0192(7) Uani 1 1 d . . .
H6C H 0.5968 -0.4755 0.1926 0.023 Uiso 1 1 calc R . .
H6D H 0.6801 -0.4034 0.1980 0.023 Uiso 1 1 calc R . .
N7 N 0.71259(12) -0.11289(18) 0.16720(12) 0.0148(5) Uani 1 1 d . . .
H7A H 0.7146 -0.1091 0.2200 0.018 Uiso 1 1 calc R . .
H7B H 0.7523 -0.1665 0.1629 0.018 Uiso 1 1 calc R . .
C7 C 0.72584(16) 0.0090(2) 0.13771(16) 0.0168(6) Uani 1 1 d . . .
H7C H 0.7845 0.0333 0.1615 0.020 Uiso 1 1 calc R . .
H7D H 0.6910 0.0699 0.1532 0.020 Uiso 1 1 calc R . .
N8 N 0.61689(12) -0.04370(18) 0.01348(13) 0.0132(5) Uani 1 1 d . . .
H8A H 0.6101 -0.0808 -0.0351 0.016 Uiso 1 1 calc R . .
H8B H 0.5801 0.0198 0.0052 0.016 Uiso 1 1 calc R . .
C8 C 0.70279(16) 0.0026(2) 0.04746(16) 0.0189(7) Uani 1 1 d . . .
H8C H 0.7069 0.0843 0.0256 0.023 Uiso 1 1 calc R . .
H8D H 0.7414 -0.0522 0.0324 0.023 Uiso 1 1 calc R . .
O1W O 0.60841(14) 0.67819(18) 0.40356(15) 0.0301(6) Uani 1 1 d . . .
H1W1 H 0.609(2) 0.608(3) 0.3982(19) 0.045 Uiso 1 1 d . . .
H2W1 H 0.642(2) 0.714(3) 0.390(2) 0.045 Uiso 1 1 d . . .
O2W O 0.20681(13) 0.32650(17) 0.34493(13) 0.0214(5) Uani 1 1 d . . .
H1W2 H 0.2559(19) 0.316(3) 0.3511(18) 0.032 Uiso 1 1 d . . .
H2W2 H 0.2032(19) 0.394(3) 0.3543(18) 0.032 Uiso 1 1 d . . .
O3W O 0.47105(12) -0.20313(17) 0.01206(12) 0.0161(5) Uani 1 1 d . . .
H1W3 H 0.4569(18) -0.227(3) -0.0308(17) 0.024 Uiso 1 1 d . . .
H2W3 H 0.4442(17) -0.245(3) 0.0283(18) 0.024 Uiso 1 1 d . . .

loop_
_atom_site_aniso_label
_atom_site_aniso_U_11
_atom_site_aniso_U_22
_atom_site_aniso_U_33
_atom_site_aniso_U_23
_atom_site_aniso_U_13
_atom_site_aniso_U_12
Mo 0.00825(18) 0.00882(17) 0.00938(19) 0.000 0.00314(14) 0.000
Ni 0.0120(2) 0.01230(19) 0.0107(2) -0.00031(13) 0.00347(15) 0.00140(13)
N1 0.0171(13) 0.0173(13) 0.0168(14) -0.0013(10) 0.0049(11) 0.0000(10)
C1 0.0092(14) 0.0131(13) 0.0128(15) 0.0041(11) 0.0048(11) 0.0034(11)
C2 0.0153(16) 0.0064(13) 0.0124(16) 0.0020(11) 0.0015(12) -0.0022(11)
N2 0.0184(14) 0.0141(12) 0.0179(14) -0.0009(10) 0.0089(11) -0.0010(10)
C3 0.0168(16) 0.0105(14) 0.0096(15) 0.0009(11) 0.0064(12) 0.0035(12)
N3 0.0154(13) 0.0225(13) 0.0158(14) -0.0039(10) 0.0050(11) 0.0008(10)
N4 0.0130(12) 0.0138(12) 0.0128(13) 0.0018(10) 0.0036(10) -0.0003(9)
C4 0.0103(14) 0.0111(14) 0.0096(15) 0.0031(11) 0.0025(11) -0.0007(11)
N5 0.0153(13) 0.0184(12) 0.0104(13) -0.0022(9) 0.0020(10) 0.0027(9)
C5 0.0217(16) 0.0084(14) 0.0214(18) -0.0030(11) 0.0021(13) 0.0017(11)
N6 0.0158(13) 0.0167(12) 0.0127(13) -0.0001(9) 0.0043(10) 0.0000(9)
C6 0.0213(16) 0.0129(14) 0.0207(18) 0.0054(12) 0.0029(13) 0.0029(12)
N7 0.0155(13) 0.0173(12) 0.0114(13) -0.0002(9) 0.0043(10) 0.0032(10)
C7 0.0116(15) 0.0202(15) 0.0182(17) -0.0027(12) 0.0043(13) -0.0030(11)
N8 0.0118(12) 0.0160(12) 0.0113(13) 0.0005(9) 0.0029(10) 0.0022(9)
C8 0.0123(15) 0.0261(17) 0.0188(18) 0.0035(12) 0.0058(13) -0.0004(12)
O1W 0.0303(14) 0.0142(11) 0.0554(17) -0.0067(11) 0.0273(12) -0.0037(10)
O2W 0.0166(11) 0.0195(11) 0.0301(13) -0.0011(9) 0.0104(10) 0.0039(10)
O3W 0.0160(11) 0.0184(11) 0.0132(12) -0.0012(8) 0.0039(9) -0.0042(8)

loop_
_atom_type_symbol
_atom_type_description
_atom_type_scat_dispersion_real
_atom_type_scat_dispersion_imag
_atom_type_scat_source
C C 0.0033 0.0016 'International Tables Vol C Tables 4.2.6.8 and 6.1.1.4'
H H 0.0000 0.0000 'International Tables Vol C Tables 4.2.6.8 and 6.1.1.4'
N N 0.0061 0.0033 'International Tables Vol C Tables 4.2.6.8 and 6.1.1.4'
Ni Ni 0.3393 1.1124 'International Tables Vol C Tables 4.2.6.8 and 6.1.1.4'
Mo Mo -1.6832 0.6857 'International Tables Vol C Tables 4.2.6.8 and 6.1.1.4'
O O 0.0106 0.0060 'International Tables Vol C Tables 4.2.6.8 and 6.1.1.4'

loop_
_geom_angle_atom_site_label_1
_geom_angle_atom_site_label_2
_geom_angle_atom_site_label_3
_geom_angle
_geom_angle_site_symmetry_1
_geom_angle_site_symmetry_3
_geom_angle_publ_flag
C3 Mo C3 142.09(13) 2_655 . ?
C3 Mo C4 77.35(9) 2_655 . ?
C3 Mo C4 73.89(9) . . ?
C3 Mo C4 73.88(9) 2_655 2_655 ?
C3 Mo C4 77.35(9) . 2_655 ?
C4 Mo C4 80.30(13) . 2_655 ?
C3 Mo C2 116.34(9) 2_655 . ?
C3 Mo C2 76.32(9) . . ?
C4 Mo C2 142.89(9) . . ?
C4 Mo C2 71.96(9) 2_655 . ?
C3 Mo C2 76.32(9) 2_655 2_655 ?
C3 Mo C2 116.35(9) . 2_655 ?
C4 Mo C2 71.96(9) . 2_655 ?
C4 Mo C2 142.89(9) 2_655 2_655 ?
C2 Mo C2 142.78(12) . 2_655 ?
C3 Mo C1 141.48(9) 2_655 2_655 ?
C3 Mo C1 73.68(9) . 2_655 ?
C4 Mo C1 112.43(9) . 2_655 ?
C4 Mo C1 143.00(9) 2_655 2_655 ?
C2 Mo C1 79.15(9) . 2_655 ?
C2 Mo C1 72.28(9) 2_655 2_655 ?
C3 Mo C1 73.68(9) 2_655 . ?
C3 Mo C1 141.48(9) . . ?
C4 Mo C1 142.99(9) . . ?
C4 Mo C1 112.42(9) 2_655 . ?
C2 Mo C1 72.28(9) . . ?
C2 Mo C1 79.15(9) 2_655 . ?
C1 Mo C1 78.95(13) 2_655 . ?
N8 Ni N4 91.86(8) . . ?
N8 Ni N6 176.01(8) . . ?
N4 Ni N6 88.96(8) . . ?
N8 Ni N5 96.58(8) . . ?
N4 Ni N5 170.64(8) . . ?
N6 Ni N5 82.90(8) . . ?
N8 Ni N7 82.85(8) . . ?
N4 Ni N7 89.43(8) . . ?
N6 Ni N7 93.25(8) . . ?
N5 Ni N7 95.60(8) . . ?
N8 Ni O3W 91.35(8) . . ?
N4 Ni O3W 87.28(8) . . ?
N6 Ni O3W 92.59(8) . . ?
N5 Ni O3W 88.48(8) . . ?
N7 Ni O3W 173.24(7) . . ?
N1 C1 Mo 179.0(2) . . ?
N2 C2 Mo 177.5(2) . . ?
N3 C3 Mo 178.4(2) . . ?
C4 N4 Ni 169.9(2) . . ?
N4 C4 Mo 176.0(2) . . ?
C5 N5 Ni 106.54(16) . . ?
C5 N5 H5A 110.4 . . ?
Ni N5 H5A 110.4 . . ?
C5 N5 H5B 110.4 . . ?
Ni N5 H5B 110.4 . . ?
H5A N5 H5B 108.6 . . ?
N5 C5 C6 108.3(2) . . ?
N5 C5 H5C 110.0 . . ?
C6 C5 H5C 110.0 . . ?
N5 C5 H5D 110.0 . . ?
C6 C5 H5D 110.0 . . ?
H5C C5 H5D 108.4 . . ?
C6 N6 Ni 108.84(16) . . ?
C6 N6 H6A 109.9 . . ?
Ni N6 H6A 109.9 . . ?
C6 N6 H6B 109.9 . . ?
Ni N6 H6B 109.9 . . ?
H6A N6 H6B 108.3 . . ?
N6 C6 C5 108.2(2) . . ?
N6 C6 H6C 110.1 . . ?
C5 C6 H6C 110.1 . . ?
N6 C6 H6D 110.1 . . ?
C5 C6 H6D 110.1 . . ?
H6C C6 H6D 108.4 . . ?
C7 N7 Ni 105.59(15) . . ?
C7 N7 H7A 110.6 . . ?
Ni N7 H7A 110.6 . . ?
C7 N7 H7B 110.6 . . ?
Ni N7 H7B 110.6 . . ?
H7A N7 H7B 108.8 . . ?
N7 C7 C8 107.9(2) . . ?
N7 C7 H7C 110.1 . . ?
C8 C7 H7C 110.1 . . ?
N7 C7 H7D 110.1 . . ?
C8 C7 H7D 110.1 . . ?
H7C C7 H7D 108.4 . . ?
C8 N8 Ni 109.17(15) . . ?
C8 N8 H8A 109.8 . . ?
Ni N8 H8A 109.8 . . ?
C8 N8 H8B 109.8 . . ?
Ni N8 H8B 109.8 . . ?
H8A N8 H8B 108.3 . . ?
N8 C8 C7 109.3(2) . . ?
N8 C8 H8C 109.8 . . ?
C7 C8 H8C 109.8 . . ?
N8 C8 H8D 109.8 . . ?
C7 C8 H8D 109.8 . . ?
H8C C8 H8D 108.3 . . ?
H1W1 O1W H2W1 115(3) . . ?
H1W2 O2W H2W2 105(3) . . ?
Ni O3W H1W3 130(2) . . ?
Ni O3W H2W3 115(2) . . ?
H1W3 O3W H2W3 97(3) . . ?

loop_
_geom_bond_atom_site_label_1
_geom_bond_atom_site_label_2
_geom_bond_distance
_geom_bond_site_symmetry_2
_geom_bond_publ_flag
Mo C3 2.164(3) 2_655 ?
Mo C3 2.164(3) . ?
Mo C4 2.164(3) . ?
Mo C4 2.164(3) 2_655 ?
Mo C2 2.164(3) . ?
Mo C2 2.164(3) 2_655 ?
Mo C1 2.168(3) 2_655 ?
Mo C1 2.168(3) . ?
Ni N8 2.087(2) . ?
Ni N4 2.090(2) . ?
Ni N6 2.091(2) . ?
Ni N5 2.106(2) . ?
Ni N7 2.115(2) . ?
Ni O3W 2.1616(19) . ?
N1 C1 1.149(3) . ?
C2 N2 1.150(3) . ?
C3 N3 1.152(3) . ?
N4 C4 1.150(3) . ?
N5 C5 1.488(3) . ?
N5 H5A 0.9200 . ?
N5 H5B 0.9200 . ?
C5 C6 1.512(4) . ?
C5 H5C 0.9900 . ?
C5 H5D 0.9900 . ?
N6 C6 1.483(3) . ?
N6 H6A 0.9200 . ?
N6 H6B 0.9200 . ?
C6 H6C 0.9900 . ?
C6 H6D 0.9900 . ?
N7 C7 1.482(3) . ?
N7 H7A 0.9200 . ?
N7 H7B 0.9200 . ?
C7 C8 1.510(3) . ?
C7 H7C 0.9900 . ?
C7 H7D 0.9900 . ?
N8 C8 1.485(3) . ?
N8 H8A 0.9200 . ?
N8 H8B 0.9200 . ?
C8 H8C 0.9900 . ?
C8 H8D 0.9900 . ?
O1W H1W1 0.78(3) . ?
O1W H2W1 0.79(3) . ?
O2W H1W2 0.82(3) . ?
O2W H2W2 0.76(3) . ?
O3W H1W3 0.76(3) . ?
O3W H2W3 0.77(3) . ?

loop_
_geom_torsion_atom_site_label_1
_geom_torsion_atom_site_label_2
_geom_torsion_atom_site_label_3
_geom_torsion_atom_site_label_4
_geom_torsion
_geom_torsion_site_symmetry_1
_geom_torsion_site_symmetry_2
_geom_torsion_site_symmetry_3
_geom_torsion_site_symmetry_4
_geom_torsion_publ_flag
C3 Mo C1 N1 -153(14) 2_655 . . . ?
C3 Mo C1 N1 9(14) . . . . ?
C4 Mo C1 N1 167(100) . . . . ?
C4 Mo C1 N1 -89(14) 2_655 . . . ?
C2 Mo C1 N1 -28(14) . . . . ?
C2 Mo C1 N1 128(14) 2_655 . . . ?
C1 Mo C1 N1 54(14) 2_655 . . . ?
C3 Mo C2 N2 -88(5) 2_655 . . . ?
C3 Mo C2 N2 54(5) . . . . ?
C4 Mo C2 N2 16(5) . . . . ?
C4 Mo C2 N2 -27(5) 2_655 . . . ?
C2 Mo C2 N2 169(5) 2_655 . . . ?
C1 Mo C2 N2 129(5) 2_655 . . . ?
C1 Mo C2 N2 -149(5) . . . . ?
C3 Mo C3 N3 52(8) 2_655 . . . ?
C4 Mo C3 N3 94(8) . . . . ?
C4 Mo C3 N3 11(8) 2_655 . . . ?
C2 Mo C3 N3 -63(8) . . . . ?
C2 Mo C3 N3 154(8) 2_655 . . . ?
C1 Mo C3 N3 -146(8) 2_655 . . . ?
C1 Mo C3 N3 -99(8) . . . . ?
N8 Ni N4 C4 -85.6(12) . . . . ?
N6 Ni N4 C4 90.5(12) . . . . ?
N5 Ni N4 C4 120.0(12) . . . . ?
N7 Ni N4 C4 -2.8(12) . . . . ?
O3W Ni N4 C4 -176.9(12) . . . . ?
Ni N4 C4 Mo 25(4) . . . . ?
C3 Mo C4 N4 -46(3) 2_655 . . . ?
C3 Mo C4 N4 159(3) . . . . ?
C4 Mo C4 N4 -121(3) 2_655 . . . ?
C2 Mo C4 N4 -163(3) . . . . ?
C2 Mo C4 N4 34(3) 2_655 . . . ?
C1 Mo C4 N4 95(3) 2_655 . . . ?
C1 Mo C4 N4 -7(3) . . . . ?
N8 Ni N5 C5 -165.35(16) . . . . ?
N4 Ni N5 C5 -11.1(6) . . . . ?
N6 Ni N5 C5 18.63(16) . . . . ?
N7 Ni N5 C5 111.23(16) . . . . ?
O3W Ni N5 C5 -74.17(16) . . . . ?
Ni N5 C5 C6 -44.7(2) . . . . ?
N8 Ni N6 C6 -72.0(12) . . . . ?
N4 Ni N6 C6 -173.83(17) . . . . ?
N5 Ni N6 C6 10.79(16) . . . . ?
N7 Ni N6 C6 -84.46(17) . . . . ?
O3W Ni N6 C6 98.94(16) . . . . ?
Ni N6 C6 C5 -38.1(2) . . . . ?
N5 C5 C6 N6 56.0(3) . . . . ?
N8 Ni N7 C7 23.11(16) . . . . ?
N4 Ni N7 C7 -68.83(16) . . . . ?
N6 Ni N7 C7 -157.75(16) . . . . ?
N5 Ni N7 C7 119.07(16) . . . . ?
O3W Ni N7 C7 -7.9(8) . . . . ?
Ni N7 C7 C8 -47.6(2) . . . . ?
N4 Ni N8 C8 94.83(17) . . . . ?
N6 Ni N8 C8 -6.9(13) . . . . ?
N5 Ni N8 C8 -89.22(17) . . . . ?
N7 Ni N8 C8 5.64(16) . . . . ?
O3W Ni N8 C8 -177.84(16) . . . . ?
Ni N8 C8 C7 -33.5(2) . . . . ?
N7 C7 C8 N8 55.1(3) . . . . ?
